data_4348750
loop_
_publ_author_name
'Raba\,ca, Sandra'
'Oliveira, Sandrina'
'Santos, Isabel C.'
'Gama, Vasco'
'Belo, Dulce'
'Lopes, Elsa B.'
'Canadell, Enric'
'Almeida, Manuel'

_publ_section_title
;
 Polymorphism and Superconductivity in Bilayer Molecular Metals
 (CNB-EDT-TTF)<sub>4</sub>I<sub>3</sub>.
;
_journal_issue 20
_journal_name_full 'Inorganic chemistry'
_journal_page_first 10343
_journal_page_last 10350
_journal_paper_doi 10.1021/acs.inorgchem.6b01555
_journal_volume 55
_journal_year 2016
_chemical_formula_sum 'C26 H14 I1.5 N2 S12'
_chemical_formula_weight 929.46
_space_group_IT_number 2
_space_group_name_Hall '-P 1'
_space_group_name_H-M_alt 'P -1'
_symmetry_cell_setting triclinic
_symmetry_space_group_name_H-M 'P -1'
_atom_sites_solution_hydrogens geom
_atom_sites_solution_primary direct
_atom_sites_solution_secondary difmap
_audit_creation_method SHELXL-97
_cell_angle_alpha 89.033(6)
_cell_angle_beta 87.007(6)
_cell_angle_gamma 84.443(7)
_cell_formula_units_Z 1
_cell_length_a 4.8597(9)
_cell_length_b 5.7697(11)
_cell_length_c 27.733(5)
_cell_measurement_reflns_used 500
_cell_measurement_temperature 150(2)
_cell_measurement_theta_max 25.87
_cell_measurement_theta_min 2.94
_cell_volume 772.8(2)
_computing_cell_refinement 'Bruker SAINT'
_computing_data_collection 'Bruker SMART'
_computing_data_reduction 'Bruker SAINT'
_computing_molecular_graphics ORTEP3(Farrugia,1997)
_computing_publication_material 'WinGX (Farrugia, 1999)'
_computing_structure_refinement 'SHELXL-97 (Sheldrick, 2008)'
_computing_structure_solution 'SIR97 (Altomare, 1999)'
_diffrn_ambient_temperature 150(2)
_diffrn_measured_fraction_theta_full 0.871
_diffrn_measured_fraction_theta_max 0.871
_diffrn_measurement_device_type 'Bruker APEX-II CCD'
_diffrn_measurement_method '\f and \w'
_diffrn_radiation_monochromator graphite
_diffrn_radiation_source 'fine-focus sealed tube'
_diffrn_radiation_type MoK\a
_diffrn_radiation_wavelength 0.71073
_diffrn_reflns_av_R_equivalents 0.0354
_diffrn_reflns_av_sigmaI/netI 0.0850
_diffrn_reflns_limit_h_max 5
_diffrn_reflns_limit_h_min -5
_diffrn_reflns_limit_k_max 7
_diffrn_reflns_limit_k_min -6
_diffrn_reflns_limit_l_max 33
_diffrn_reflns_limit_l_min -33
_diffrn_reflns_number 3831
_diffrn_reflns_theta_full 25.68
_diffrn_reflns_theta_max 25.68
_diffrn_reflns_theta_min 2.94
_exptl_absorpt_coefficient_mu 2.371
_exptl_absorpt_correction_T_max 0.9541
_exptl_absorpt_correction_T_min 0.4506
_exptl_absorpt_correction_type multi-scan
_exptl_absorpt_process_details '(SADABS; Sheldrick, 2004)'
_exptl_crystal_colour black
_exptl_crystal_density_diffrn 1.997
_exptl_crystal_density_method 'not measured'
_exptl_crystal_description needle
_exptl_crystal_F_000 456
_exptl_crystal_size_max 0.40
_exptl_crystal_size_mid 0.04
_exptl_crystal_size_min 0.02
_refine_diff_density_max 1.286
_refine_diff_density_min -1.165
_refine_diff_density_rms 0.128
_refine_ls_extinction_method none
_refine_ls_goodness_of_fit_ref 1.054
_refine_ls_hydrogen_treatment constr
_refine_ls_matrix_type full
_refine_ls_number_parameters 195
_refine_ls_number_reflns 2542
_refine_ls_number_restraints 0
_refine_ls_restrained_S_all 1.054
_refine_ls_R_factor_all 0.1075
_refine_ls_R_factor_gt 0.0640
_refine_ls_shift/su_max 0.000
_refine_ls_shift/su_mean 0.000
_refine_ls_structure_factor_coef Fsqd
_refine_ls_weighting_details 'calc w=1/[\s^2^(Fo^2^)+(0.0437P)^2^+2.7515P] where P=(Fo^2^+2Fc^2^)/3'
_refine_ls_weighting_scheme calc
_refine_ls_wR_factor_gt 0.1303
_refine_ls_wR_factor_ref 0.1435
_reflns_number_gt 1659
_reflns_number_total 2542
_reflns_threshold_expression >2sigma(I)
_cod_data_source_file ic6b01555_si_001.cif
_cod_data_source_block I3VGcheck
_cod_depositor_comments
;
The following automatic conversions were performed:

data item '_symmetry_cell_setting' value 'Triclinic' was changed to
'triclinic' in accordance with the
/home/saulius/struct/COD-crude-data/automatic-downloads/DataCite-retrospective/ACS/depositions/lib/dictionaries/cif_core.dic
dictionary named 'cif_core.dic' version 2.4.2 last updated on
2011-04-26.

Automatic conversion script
Id: cif_fix_values 6909 2019-04-08 15:41:33Z antanas 
;
_cod_original_sg_symbol_H-M 'P-1   '
_cod_original_formula_sum 'C26 H14 I1.50 N2 S12'
_cod_database_code 4348750

loop_
_symmetry_equiv_pos_as_xyz
'x, y, z'
'-x, -y, -z'

loop_
_atom_site_label
_atom_site_type_symbol
_atom_site_fract_x
_atom_site_fract_y
_atom_site_fract_z
_atom_site_U_iso_or_equiv
_atom_site_adp_type
_atom_site_occupancy
_atom_site_symmetry_multiplicity
_atom_site_calc_flag
_atom_site_refinement_flags
I1 I 0.5000 0.0000 0.0000 0.294(11) Uani 0.694(12) 2 d SP
I2 I 0.0000 0.0000 0.0000 0.191(4) Uani 0.831(12) 2 d SP
S1 S 1.0148(4) 0.4504(3) 0.34902(6) 0.0206(5) Uani 1 1 d .
S2 S 0.8649(4) 0.0393(3) 0.29665(6) 0.0213(5) Uani 1 1 d .
S3 S 1.4245(4) 0.5709(3) 0.25719(6) 0.0205(5) Uani 1 1 d .
S4 S 1.2593(4) 0.1659(3) 0.20614(6) 0.0219(5) Uani 1 1 d .
S5 S 1.8017(4) 0.7193(4) 0.17886(6) 0.0260(5) Uani 1 1 d .
S6 S 1.6104(4) 0.2340(4) 0.11815(6) 0.0273(5) Uani 1 1 d .
N1 N 0.0274(13) -0.2462(12) 0.4592(2) 0.0291(16) Uani 1 1 d .
C1 C 0.1884(15) -0.1350(14) 0.4418(2) 0.0224(17) Uani 1 1 d .
C2 C 0.3875(14) 0.0089(13) 0.4196(2) 0.0187(16) Uani 1 1 d .
C3 C 0.4582(14) 0.2008(14) 0.4445(2) 0.0218(17) Uani 1 1 d .
H3 H 0.3726 0.2376 0.4754 0.026 Uiso 1 1 calc R
C4 C 0.5088(13) -0.0478(14) 0.3744(2) 0.0200(17) Uani 1 1 d .
H4 H 0.4620 -0.1805 0.3579 0.024 Uiso 1 1 calc R
C5 C 0.6525(14) 0.3367(13) 0.4243(2) 0.0197(16) Uani 1 1 d .
H5 H 0.7050 0.4653 0.4414 0.024 Uiso 1 1 calc R
C6 C 0.6991(13) 0.0926(13) 0.3538(2) 0.0160(15) Uani 1 1 d .
C7 C 0.7716(14) 0.2840(13) 0.3785(2) 0.0189(16) Uani 1 1 d .
C8 C 1.0571(14) 0.2838(13) 0.2965(2) 0.0185(16) Uani 1 1 d .
C9 C 1.2284(14) 0.3356(13) 0.2586(2) 0.0197(16) Uani 1 1 d .
C10 C 1.5086(14) 0.3271(12) 0.1763(2) 0.0158(15) Uani 1 1 d .
C11 C 1.5798(14) 0.5119(13) 0.1993(2) 0.0192(16) Uani 1 1 d .
C12 C 1.6962(15) 0.5079(14) 0.0918(2) 0.0260(18) Uani 1 1 d .
H12A H 1.7639 0.4827 0.0579 0.031 Uiso 1 1 calc R
H12B H 1.5266 0.6178 0.0918 0.031 Uiso 1 1 calc R
C13 C 1.9161(15) 0.6169(15) 0.1189(2) 0.0275(19) Uani 1 1 d .
H13A H 1.9779 0.7497 0.0995 0.033 Uiso 1 1 calc R
H13B H 2.0780 0.5003 0.1217 0.033 Uiso 1 1 calc R

loop_
_atom_site_aniso_label
_atom_site_aniso_U_11
_atom_site_aniso_U_22
_atom_site_aniso_U_33
_atom_site_aniso_U_23
_atom_site_aniso_U_13
_atom_site_aniso_U_12
I1 0.83(3) 0.0306(13) 0.0141(11) -0.0010(7) -0.044(4) 0.001(3)
I2 0.430(10) 0.0530(13) 0.0633(12) 0.0178(9) 0.121(3) 0.045(2)
S1 0.0215(10) 0.0199(11) 0.0209(8) -0.0002(7) 0.0025(7) -0.0075(8)
S2 0.0234(11) 0.0221(12) 0.0187(8) -0.0018(7) 0.0056(7) -0.0071(8)
S3 0.0210(10) 0.0213(11) 0.0198(8) 0.0004(7) 0.0035(7) -0.0070(8)
S4 0.0214(10) 0.0235(12) 0.0214(8) 0.0008(7) 0.0028(7) -0.0082(8)
S5 0.0236(11) 0.0250(12) 0.0299(10) 0.0034(8) 0.0060(8) -0.0102(9)
S6 0.0344(12) 0.0263(12) 0.0208(9) 0.0016(8) 0.0065(8) -0.0045(9)
N1 0.031(4) 0.030(4) 0.028(3) 0.001(3) 0.001(3) -0.012(3)
C1 0.023(4) 0.024(5) 0.020(3) -0.004(3) -0.002(3) -0.002(3)
C2 0.012(4) 0.020(4) 0.025(3) 0.008(3) -0.005(3) -0.007(3)
C3 0.017(4) 0.026(5) 0.022(3) -0.002(3) 0.006(3) -0.003(3)
C4 0.012(4) 0.022(5) 0.025(4) -0.003(3) 0.000(3) 0.004(3)
C5 0.020(4) 0.020(5) 0.020(3) -0.003(3) -0.006(3) -0.002(3)
C6 0.012(4) 0.019(4) 0.018(3) 0.008(3) -0.005(3) -0.001(3)
C7 0.016(4) 0.023(5) 0.017(3) 0.006(3) -0.002(3) 0.001(3)
C8 0.014(4) 0.016(4) 0.025(4) 0.002(3) -0.001(3) -0.001(3)
C9 0.020(4) 0.017(4) 0.021(3) 0.003(3) -0.002(3) 0.002(3)
C10 0.017(4) 0.012(4) 0.019(3) 0.004(3) 0.000(3) -0.003(3)
C11 0.017(4) 0.021(5) 0.017(3) 0.002(3) 0.005(3) 0.004(3)
C12 0.021(4) 0.029(5) 0.028(4) 0.007(3) 0.003(3) -0.005(4)
C13 0.021(4) 0.031(5) 0.029(4) 0.009(3) 0.006(3) -0.001(4)

loop_
_atom_type_symbol
_atom_type_description
_atom_type_scat_dispersion_real
_atom_type_scat_dispersion_imag
_atom_type_scat_source
C C 0.0033 0.0016 'International Tables Vol C Tables 4.2.6.8 and 6.1.1.4'
H H 0.0000 0.0000 'International Tables Vol C Tables 4.2.6.8 and 6.1.1.4'
N N 0.0061 0.0033 'International Tables Vol C Tables 4.2.6.8 and 6.1.1.4'
S S 0.1246 0.1234 'International Tables Vol C Tables 4.2.6.8 and 6.1.1.4'
I I -0.4742 1.8119 'International Tables Vol C Tables 4.2.6.8 and 6.1.1.4'

loop_
_geom_angle_atom_site_label_1
_geom_angle_atom_site_label_2
_geom_angle_atom_site_label_3
_geom_angle
_geom_angle_site_symmetry_1
I2 I1 I2 180.0 1_655
I1 I2 I1 180.0 1_455
C8 S1 C7 95.8(3) .
C6 S2 C8 95.4(3) .
C9 S3 C11 95.0(3) .
C9 S4 C10 94.9(3) .
C11 S5 C13 102.7(3) .
C10 S6 C12 99.1(3) .
N1 C1 C2 178.8(9) .
C4 C2 C3 121.2(6) .
C4 C2 C1 119.7(7) .
C3 C2 C1 119.1(6) .
C5 C3 C2 119.8(6) .
C5 C3 H3 120.1 .
C2 C3 H3 120.1 .
C6 C4 C2 118.7(7) .
C6 C4 H4 120.7 .
C2 C4 H4 120.7 .
C3 C5 C7 119.5(7) .
C3 C5 H5 120.3 .
C7 C5 H5 120.3 .
C4 C6 C7 120.5(6) .
C4 C6 S2 122.8(6) .
C7 C6 S2 116.7(5) .
C6 C7 C5 120.3(6) .
C6 C7 S1 116.7(5) .
C5 C7 S1 122.9(6) .
C9 C8 S1 122.7(6) .
C9 C8 S2 122.0(6) .
S1 C8 S2 115.3(4) .
C8 C9 S3 123.6(6) .
C8 C9 S4 121.0(6) .
S3 C9 S4 115.4(4) .
C11 C10 S6 128.5(5) .
C11 C10 S4 116.8(5) .
S6 C10 S4 114.6(4) .
C10 C11 S5 128.8(5) .
C10 C11 S3 117.8(5) .
S5 C11 S3 113.3(4) .
C13 C12 S6 112.8(5) .
C13 C12 H12A 109.0 .
S6 C12 H12A 109.0 .
C13 C12 H12B 109.0 .
S6 C12 H12B 109.0 .
H12A C12 H12B 107.8 .
C12 C13 S5 114.5(5) .
C12 C13 H13A 108.6 .
S5 C13 H13A 108.6 .
C12 C13 H13B 108.6 .
S5 C13 H13B 108.6 .
H13A C13 H13B 107.6 .

loop_
_geom_bond_atom_site_label_1
_geom_bond_atom_site_label_2
_geom_bond_distance
_geom_bond_site_symmetry_2
I1 I2 2.4299(5) 1_655
I1 I2 2.4299(5) .
I2 I1 2.4299(5) 1_455
S1 C8 1.751(7) .
S1 C7 1.755(7) .
S2 C6 1.757(6) .
S2 C8 1.766(8) .
S3 C9 1.732(8) .
S3 C11 1.763(6) .
S4 C9 1.759(7) .
S4 C10 1.763(6) .
S5 C11 1.754(7) .
S5 C13 1.816(7) .
S6 C10 1.740(6) .
S6 C12 1.806(8) .
N1 C1 1.141(9) .
C1 C2 1.443(10) .
C2 C4 1.388(9) .
C2 C3 1.395(10) .
C3 C5 1.376(10) .
C3 H3 0.9500 .
C4 C6 1.383(9) .
C4 H4 0.9500 .
C5 C7 1.394(9) .
C5 H5 0.9500 .
C6 C7 1.393(10) .
C8 C9 1.354(9) .
C10 C11 1.335(10) .
C12 C13 1.526(11) .
C12 H12A 0.9900 .
C12 H12B 0.9900 .
C13 H13A 0.9900 .
C13 H13B 0.9900 .
